data_9000373
loop_
_publ_author_name
'Sueno, S.'
'Clark, J. R.'
'Papike, J. J.'
'Konnert, J. A.'

_publ_section_title
;
 Crystal-structure refinement of cubic boracite
 T = 400 C
;
_journal_name_full 'American Mineralogist'
_journal_page_first 691
_journal_page_last 697
_journal_volume 58
_journal_year 1973
_chemical_compound_source 'Solvayshall, Roschwitz, Germany'
_chemical_formula_sum 'B7 Cl Mg3 O13'
_chemical_name_mineral Boracite
_space_group_IT_number 219
_symmetry_space_group_name_Hall 'F -4a 2 3'
_symmetry_space_group_name_H-M 'F -4 3 c'
_cell_angle_alpha 90
_cell_angle_beta 90
_cell_angle_gamma 90
_cell_length_a 12.0986
_cell_length_b 12.0986
_cell_length_c 12.0986
_cell_formula_units_Z 8
_cell_volume 1770.946
_database_code_amcsd 0000382
_diffrn_ambient_temperature 673.15
_exptl_crystal_density_diffrn 2.941
_cod_original_formula_sum 'Mg3 B7 O13 Cl'
_cod_database_code 9000373

loop_
_space_group_symop_operation_xyz
x,y,z
x,1/2+y,1/2+z
1/2+x,y,1/2+z
1/2+x,1/2+y,z
-z,x,-y
-z,1/2+x,1/2-y
1/2-z,x,1/2-y
1/2-z,1/2+x,-y
-y,z,-x
-y,1/2+z,1/2-x
1/2-y,z,1/2-x
1/2-y,1/2+z,-x
-x,y,-z
-x,1/2+y,1/2-z
1/2-x,y,1/2-z
1/2-x,1/2+y,-z
x,-z,1/2-y
x,1/2-z,-y
1/2+x,-z,-y
1/2+x,1/2-z,1/2-y
z,-y,1/2-x
z,1/2-y,-x
1/2+z,-y,-x
1/2+z,1/2-y,1/2-x
y,-x,1/2-z
y,1/2-x,-z
1/2+y,-x,-z
1/2+y,1/2-x,1/2-z
x,z,1/2+y
x,1/2+z,+y
1/2+x,z,+y
1/2+x,1/2+z,1/2+y
z,y,1/2+x
z,1/2+y,+x
1/2+z,y,+x
1/2+z,1/2+y,1/2+x
y,x,1/2+z
y,1/2+x,+z
1/2+y,x,+z
1/2+y,1/2+x,1/2+z
-z,-x,y
-z,1/2-x,1/2+y
1/2-z,-x,1/2+y
1/2-z,1/2-x,y
-y,-z,x
-y,1/2-z,1/2+x
1/2-y,-z,1/2+x
1/2-y,1/2-z,x
-x,-y,z
-x,1/2-y,1/2+z
1/2-x,-y,1/2+z
1/2-x,1/2-y,z
z,-x,-y
z,1/2-x,1/2-y
1/2+z,-x,1/2-y
1/2+z,1/2-x,-y
y,-z,-x
y,1/2-z,1/2-x
1/2+y,-z,1/2-x
1/2+y,1/2-z,-x
x,-y,-z
x,1/2-y,1/2-z
1/2+x,-y,1/2-z
1/2+x,1/2-y,-z
-x,z,1/2-y
-x,1/2+z,-y
1/2-x,z,-y
1/2-x,1/2+z,1/2-y
-z,y,1/2-x
-z,1/2+y,-x
1/2-z,y,-x
1/2-z,1/2+y,1/2-x
-y,x,1/2-z
-y,1/2+x,-z
1/2-y,x,-z
1/2-y,1/2+x,1/2-z
-x,-z,1/2+y
-x,1/2-z,+y
1/2-x,-z,+y
1/2-x,1/2-z,1/2+y
-z,-y,1/2+x
-z,1/2-y,+x
1/2-z,-y,+x
1/2-z,1/2-y,1/2+x
-y,-x,1/2+z
-y,1/2-x,+z
1/2-y,-x,+z
1/2-y,1/2-x,1/2+z
z,x,y
z,1/2+x,1/2+y
1/2+z,x,1/2+y
1/2+z,1/2+x,y
y,z,x
y,1/2+z,1/2+x
1/2+y,z,1/2+x
1/2+y,1/2+z,x

loop_
_atom_site_aniso_label
_atom_site_aniso_U_11
_atom_site_aniso_U_22
_atom_site_aniso_U_33
_atom_site_aniso_U_12
_atom_site_aniso_U_13
_atom_site_aniso_U_23
Mg 0.08231 0.01112 0.01112 0.00000 0.00000 0.00000
B1 0.00519 0.00816 0.00816 0.00000 0.00000 0.00000
B2 0.01409 0.01409 0.01409 0.00742 0.00742 0.00742
O1 0.01335 0.01335 0.01335 0.00000 0.00000 0.00000
O2 0.00816 0.01186 0.00816 0.00371 0.00222 0.00297
Cl 0.04004 0.04004 0.04004 0.00000 0.00000 0.00000

loop_
_atom_site_label
_atom_site_fract_x
_atom_site_fract_y
_atom_site_fract_z
Mg 0.00000 0.25000 0.25000
B1 0.25000 0.00000 0.00000
B2 0.08080 0.08080 0.08080
O1 0.00000 0.00000 0.00000
O2 0.09870 0.02140 0.18210
Cl 0.25000 0.25000 0.25000

loop_
_cod_related_entry_id
_cod_related_entry_database
_cod_related_entry_code
1 AMCSD 0000382
